data_4038228
loop_
_publ_author_name
'Mao, Jialin'
'Hai, Yu'
'Ye, Hebo'
'You, Lei'

_publ_section_title
;
 Adaptive Covalent Networks Enabled by Dual Reactivity: The Evolution of
 Reversible Covalent Bonds, Their Molecular Assemblies, and Guest
 Recognition.
;
_journal_issue 8
_journal_name_full 'The Journal of organic chemistry'
_journal_page_first 5351
_journal_page_last 5361
_journal_paper_doi 10.1021/acs.joc.0c00051
_journal_volume 85
_journal_year 2020
_chemical_formula_moiety 'C16 H14 N2 O5 S2'
_chemical_formula_sum 'C16 H14 N2 O5 S2'
_chemical_formula_weight 378.41
_space_group_crystal_system triclinic
_space_group_IT_number 2
_space_group_name_Hall '-P 1'
_space_group_name_H-M_alt 'P -1'
_atom_sites_solution_hydrogens geom
_audit_creation_date 2019-10-09
_audit_creation_method
;
Olex2 1.2-beta
(compiled 2018.05.29 svn.r3508 for OlexSys, GUI svn.r5506)
;
_audit_update_record
;
????
;
_cell_angle_alpha 90.008(4)
_cell_angle_beta 89.960(4)
_cell_angle_gamma 90.013(3)
_cell_formula_units_Z 8
_cell_length_a 8.7488(3)
_cell_length_b 16.6330(8)
_cell_length_c 22.2697(10)
_cell_measurement_reflns_used 9791
_cell_measurement_temperature 173(2)
_cell_measurement_theta_max 27.5087
_cell_measurement_theta_min 2.2009
_cell_volume 3240.7(2)
_computing_molecular_graphics 'Olex2 (Dolomanov et al., 2009)'
_computing_publication_material 'Olex2 (Dolomanov et al., 2009)'
_computing_structure_refinement 'XL (Sheldrick, 2008)'
_diffrn_ambient_temperature 173.15
_diffrn_measured_fraction_theta_full 0.964
_diffrn_measured_fraction_theta_max 0.944
_diffrn_measurement_device_type 'Bruker APEX-II CCD'
_diffrn_measurement_method '\w scans'
_diffrn_radiation_type MoK\a
_diffrn_radiation_wavelength 0.71073
_diffrn_reflns_av_R_equivalents 0.0437
_diffrn_reflns_av_unetI/netI 0.0792
_diffrn_reflns_Laue_measured_fraction_full 0.964
_diffrn_reflns_Laue_measured_fraction_max 0.944
_diffrn_reflns_limit_h_max 11
_diffrn_reflns_limit_h_min -11
_diffrn_reflns_limit_k_max 21
_diffrn_reflns_limit_k_min -21
_diffrn_reflns_limit_l_max 28
_diffrn_reflns_limit_l_min -28
_diffrn_reflns_number 26128
_diffrn_reflns_point_group_measured_fraction_full 0.964
_diffrn_reflns_point_group_measured_fraction_max 0.944
_diffrn_reflns_theta_full 25.242
_diffrn_reflns_theta_max 27.507
_diffrn_reflns_theta_min 2.201
_diffrn_standards_number 0
_exptl_absorpt_coefficient_mu 0.360
_exptl_absorpt_correction_type none
_exptl_crystal_density_diffrn 1.551
_exptl_crystal_description Prism
_exptl_crystal_F_000 1568
_refine_diff_density_max 0.959
_refine_diff_density_min -0.696
_refine_diff_density_rms 0.116
_refine_ls_extinction_method none
_refine_ls_goodness_of_fit_ref 1.065
_refine_ls_hydrogen_treatment constr
_refine_ls_matrix_type full
_refine_ls_number_parameters 901
_refine_ls_number_reflns 14067
_refine_ls_number_restraints 0
_refine_ls_restrained_S_all 1.065
_refine_ls_R_factor_all 0.1869
_refine_ls_R_factor_gt 0.1571
_refine_ls_shift/su_max 0.001
_refine_ls_shift/su_mean 0.000
_refine_ls_structure_factor_coef Fsqd
_refine_ls_weighting_details 'w=1/[\s^2^(Fo^2^)+(0.0816P)^2^+42.0199P] where P=(Fo^2^+2Fc^2^)/3'
_refine_ls_weighting_scheme calc
_refine_ls_wR_factor_gt 0.3869
_refine_ls_wR_factor_ref 0.3994
_reflns_Friedel_coverage 0.000
_reflns_number_gt 8051
_reflns_number_total 14067
_reflns_threshold_expression 'I > 2\s(I)'
_cod_data_source_file jo0c00051_si_002.cif
_cod_data_source_block 3
_cod_depositor_comments 'Adding full bibliography for 4038227--4038237.cif.'
_cod_database_code 4038228
_shelxl_version_number 2014/6
_shelx_space_group_comment
;
The symmetry employed for this shelxl refinement is uniquely defined
by the following loop, which should always be used as a source of
symmetry information in preference to the above space-group names.
They are only intended as comments.
;
_olex2_refinement_description
;
1. Fixed Uiso
 At 1.2 times of:
  All C(H) groups, All C(H,H) groups
2.a Ternary CH refined with riding coordinates:
 C24(H24), C43(H43), C29(H29), C34(H34), C35(H35), C37(H37), C22(H22), C30(H30)
2.b Secondary CH2 refined with riding coordinates:
 C65(H65A,H65B), C102(H10A,H10B), C50(H50A,H50B), C67(H67A,H67B), C92(H92A,
 H92B), C108(H10C,H10D), C86(H86A,H86B), C95(H95A,H95B)
2.c Aromatic/amide H refined with riding coordinates:
 C13(H13), C31(H31), C69(H69), C75(H75), C90(H90), C93(H93), C94(H94),
 C106(H106), C16(H16), C17(H17), C32(H32), C39(H39), C47(H47), C61(H61),
 C63(H63), C68(H68), C70(H70), C72(H72), C73(H73), C77(H77), C79(H79), C87(H87),
  C101(H101), C103(H103), C20(H20), C40(H40), C64(H64), C71(H71), C76(H76),
 C84(H84), C85(H85), C88(H88)
;
_olex2_submission_special_instructions 'No special instructions were received'

loop_
_space_group_symop_operation_xyz
'x, y, z'
'-x, -y, -z'

loop_
_atom_site_label
_atom_site_type_symbol
_atom_site_fract_x
_atom_site_fract_y
_atom_site_fract_z
_atom_site_U_iso_or_equiv
_atom_site_adp_type
_atom_site_occupancy
_atom_site_site_symmetry_order
_atom_site_calc_flag
_atom_site_refinement_flags_posn
_atom_site_refinement_flags_adp
_atom_site_refinement_flags_occupancy
_atom_site_disorder_assembly
_atom_site_disorder_group
S1 S 0.0228(3) 0.73467(14) 0.14314(13) 0.0554(7) Uani 1 1 d . . . . .
S2 S -0.0293(3) 0.73550(15) 0.37631(13) 0.0559(7) Uani 1 1 d . . . . .
O9 O -0.0355(7) 0.8676(4) 0.2582(3) 0.0418(14) Uani 1 1 d . . . . .
C13 C 0.0095(15) 0.9687(6) 0.3766(5) 0.066(3) Uani 1 1 d . . . . .
H13 H -0.0225 1.0103 0.3502 0.079 Uiso 1 1 calc R . . . .
C15 C 0.0291(10) 0.8320(5) 0.1144(4) 0.0381(18) Uani 1 1 d . . . . .
N21 N -0.1049(11) 0.7586(5) 0.1922(4) 0.061(2) Uani 1 1 d . . . . .
C24 C -0.1210(10) 0.8558(5) 0.3111(4) 0.0419(19) Uani 1 1 d . . . . .
H24 H -0.2202 0.8852 0.3078 0.050 Uiso 1 1 calc R . . . .
C28 C -0.0436(11) 0.8840(5) 0.1518(4) 0.044(2) Uani 1 1 d . . . . .
C31 C 0.1092(12) 0.8482(7) 0.4520(4) 0.056(2) Uani 1 1 d . . . . .
H31 H 0.1434 0.8067 0.4781 0.067 Uiso 1 1 calc R . . . .
C38 C 0.0240(12) 0.8295(6) 0.4015(4) 0.048(2) Uani 1 1 d . . . . .
C43 C -0.1188(11) 0.8432(5) 0.2058(4) 0.046(2) Uani 1 1 d . . . . .
H43 H -0.2287 0.8591 0.2092 0.055 Uiso 1 1 calc R . . . .
C45 C -0.0308(10) 0.8892(6) 0.3627(4) 0.045(2) Uani 1 1 d . . . . .
N48 N -0.1508(10) 0.7719(5) 0.3271(4) 0.056(2) Uani 1 1 d . . . . .
O53 O -0.1059(14) 0.6896(5) 0.4203(4) 0.099(3) Uani 1 1 d . . . . .
O58 O 0.0987(11) 0.6958(5) 0.3480(5) 0.092(3) Uani 1 1 d . . . . .
O62 O -0.0469(13) 0.6794(5) 0.1016(4) 0.096(3) Uani 1 1 d . . . . .
C65 C -0.1586(19) 0.6939(7) 0.2333(6) 0.087(4) Uani 1 1 d . . . . .
H65A H -0.2285 0.6580 0.2109 0.104 Uiso 1 1 calc R . . . .
H65B H -0.0694 0.6614 0.2459 0.104 Uiso 1 1 calc R . . . .
C69 C 0.0899(17) 0.9885(7) 0.4246(6) 0.076(4) Uani 1 1 d . . . . .
H69 H 0.1114 1.0434 0.4327 0.091 Uiso 1 1 calc R . . . .
C75 C 0.1443(16) 0.9279(8) 0.4642(6) 0.078(4) Uani 1 1 d . . . . .
H75 H 0.2036 0.9418 0.4984 0.094 Uiso 1 1 calc R . . . .
C90 C 0.1073(13) 0.8567(7) 0.0645(5) 0.063(3) Uani 1 1 d . . . . .
H90 H 0.1591 0.8192 0.0395 0.075 Uiso 1 1 calc R . . . .
C93 C -0.0441(13) 0.9636(6) 0.1393(5) 0.055(3) Uani 1 1 d . . . . .
H93 H -0.0951 1.0004 0.1650 0.066 Uiso 1 1 calc R . . . .
C94 C 0.031(2) 0.9903(7) 0.0885(5) 0.090(5) Uani 1 1 d . . . . .
H94 H 0.0289 1.0458 0.0785 0.108 Uiso 1 1 calc R . . . .
O99 O 0.1619(10) 0.7123(5) 0.1706(4) 0.088(3) Uani 1 1 d . . . . .
C102 C -0.2373(16) 0.7229(7) 0.2869(5) 0.076(4) Uani 1 1 d . . . . .
H10A H -0.3279 0.7540 0.2738 0.091 Uiso 1 1 calc R . . . .
H10B H -0.2751 0.6756 0.3095 0.091 Uiso 1 1 calc R . . . .
C106 C 0.1088(16) 0.9362(8) 0.0518(5) 0.077(4) Uani 1 1 d . . . . .
H106 H 0.1633 0.9553 0.0177 0.092 Uiso 1 1 calc R . . . .
S5 S 0.0233(3) 0.23464(14) 0.35692(13) 0.0554(7) Uani 1 1 d . . . . .
S3 S 0.5229(4) 0.51712(15) 0.13231(13) 0.0594(7) Uani 1 1 d . . . . .
S6 S -0.0290(3) 0.23542(15) 0.12380(13) 0.0557(7) Uani 1 1 d . . . . .
S7 S 0.4731(3) 0.51642(15) 0.36671(14) 0.0608(7) Uani 1 1 d . . . . .
O6 O -0.0353(7) 0.3678(4) 0.2420(3) 0.0409(13) Uani 1 1 d . . . . .
O10 O 0.4635(7) 0.3835(4) 0.2484(3) 0.0440(14) Uani 1 1 d . . . . .
C14 C 0.0296(10) 0.3315(5) 0.3856(4) 0.0384(18) Uani 1 1 d . . . . .
C16 C 0.0097(15) 0.4693(6) 0.1241(5) 0.067(3) Uani 1 1 d . . . . .
H16 H -0.0199 0.5110 0.1508 0.080 Uiso 1 1 calc R . . . .
C17 C 0.5161(14) 0.2828(6) 0.3666(5) 0.060(3) Uani 1 1 d . . . . .
H17 H 0.4868 0.2408 0.3401 0.073 Uiso 1 1 calc R . . . .
C18 C 0.4708(10) 0.3635(5) 0.3538(4) 0.043(2) Uani 1 1 d . . . . .
N23 N -0.1048(11) 0.2585(5) 0.3075(4) 0.059(2) Uani 1 1 d . . . . .
C26 C -0.0316(11) 0.3887(6) 0.1373(4) 0.047(2) Uani 1 1 d . . . . .
C29 C 0.3814(11) 0.3954(5) 0.3038(4) 0.046(2) Uani 1 1 d . . . . .
H29 H 0.2818 0.3660 0.3017 0.056 Uiso 1 1 calc R . . . .
C32 C 0.6182(13) 0.4058(7) 0.4407(5) 0.064(3) Uani 1 1 d . . . . .
H32 H 0.6588 0.4472 0.4653 0.077 Uiso 1 1 calc R . . . .
C33 C 0.5285(11) 0.4226(6) 0.3925(5) 0.050(2) Uani 1 1 d . . . . .
C34 C -0.1202(10) 0.3554(5) 0.1888(4) 0.0422(19) Uani 1 1 d . . . . .
H34 H -0.2198 0.3847 0.1920 0.051 Uiso 1 1 calc R . . . .
C35 C 0.3817(10) 0.4080(6) 0.1969(4) 0.048(2) Uani 1 1 d . . . . .
H35 H 0.2718 0.3921 0.2003 0.057 Uiso 1 1 calc R . . . .
C37 C -0.1187(11) 0.3431(5) 0.2947(4) 0.046(2) Uani 1 1 d . . . . .
H37 H -0.2287 0.3589 0.2915 0.055 Uiso 1 1 calc R . . . .
C39 C 0.1095(13) 0.3480(7) 0.0479(4) 0.056(3) Uani 1 1 d . . . . .
H39 H 0.1444 0.3066 0.0218 0.068 Uiso 1 1 calc R . . . .
C41 C -0.0441(11) 0.3834(5) 0.3480(4) 0.044(2) Uani 1 1 d . . . . .
N42 N -0.1498(10) 0.2720(5) 0.1737(4) 0.055(2) Uani 1 1 d . . . . .
O44 O 0.4523(13) 0.5728(5) 0.0914(4) 0.095(3) Uani 1 1 d . . . . .
C47 C 0.5262(16) 0.2598(7) 0.0789(5) 0.073(4) Uani 1 1 d . . . . .
H47 H 0.5233 0.2044 0.0688 0.087 Uiso 1 1 calc R . . . .
C49 C 0.5288(11) 0.4183(5) 0.1056(5) 0.050(2) Uani 1 1 d . . . . .
C50 C -0.1577(17) 0.1934(7) 0.2659(6) 0.082(4) Uani 1 1 d . . . . .
H50A H -0.0679 0.1617 0.2527 0.098 Uiso 1 1 calc R . . . .
H50B H -0.2267 0.1568 0.2881 0.098 Uiso 1 1 calc R . . . .
C51 C 0.0236(12) 0.3292(6) 0.0985(4) 0.048(2) Uani 1 1 d . . . . .
O54 O 0.6629(11) 0.5403(5) 0.1591(5) 0.098(3) Uani 1 1 d . . . . .
N55 N 0.3954(11) 0.4936(5) 0.1845(4) 0.059(2) Uani 1 1 d . . . . .
O56 O -0.0490(13) 0.1788(5) 0.3986(4) 0.091(3) Uani 1 1 d . . . . .
O59 O -0.1056(14) 0.1890(5) 0.0803(4) 0.099(3) Uani 1 1 d . . . . .
C61 C 0.1077(13) 0.3567(8) 0.4358(5) 0.064(3) Uani 1 1 d . . . . .
H61 H 0.1604 0.3194 0.4605 0.077 Uiso 1 1 calc R . . . .
C63 C 0.5972(15) 0.2657(7) 0.4143(6) 0.071(3) Uani 1 1 d . . . . .
H63 H 0.6212 0.2111 0.4227 0.085 Uiso 1 1 calc R . . . .
C66 C 0.4562(12) 0.3669(6) 0.1426(4) 0.050(2) Uani 1 1 d . . . . .
C67 C -0.2370(15) 0.2232(7) 0.2132(5) 0.074(4) Uani 1 1 d . . . . .
H67A H -0.2758 0.1764 0.1902 0.089 Uiso 1 1 calc R . . . .
H67B H -0.3269 0.2545 0.2267 0.089 Uiso 1 1 calc R . . . .
C68 C 0.6481(15) 0.3243(8) 0.4523(6) 0.072(3) Uani 1 1 d . . . . .
H68 H 0.7045 0.3098 0.4871 0.086 Uiso 1 1 calc R . . . .
C70 C -0.0434(13) 0.4637(6) 0.3610(5) 0.056(3) Uani 1 1 d . . . . .
H70 H -0.0935 0.5008 0.3352 0.067 Uiso 1 1 calc R . . . .
C72 C 0.4563(13) 0.2857(6) 0.1300(5) 0.058(3) Uani 1 1 d . . . . .
H72 H 0.4086 0.2486 0.1565 0.069 Uiso 1 1 calc R . . . .
C73 C 0.0895(17) 0.4874(7) 0.0748(6) 0.079(4) Uani 1 1 d . . . . .
H73 H 0.1100 0.5422 0.0658 0.095 Uiso 1 1 calc R . . . .
O74 O 0.1629(11) 0.2120(5) 0.3299(5) 0.089(3) Uani 1 1 d . . . . .
C77 C 0.6019(17) 0.3135(8) 0.0411(5) 0.078(4) Uani 1 1 d . . . . .
H77 H 0.6545 0.2941 0.0067 0.093 Uiso 1 1 calc R . . . .
N78 N 0.3520(10) 0.4787(5) 0.3183(4) 0.054(2) Uani 1 1 d . . . . .
C79 C 0.1435(16) 0.4275(8) 0.0360(6) 0.077(4) Uani 1 1 d . . . . .
H79 H 0.2030 0.4414 0.0018 0.093 Uiso 1 1 calc R . . . .
O82 O 0.3931(14) 0.5621(5) 0.4114(5) 0.104(3) Uani 1 1 d . . . . .
C87 C 0.1074(16) 0.4359(8) 0.4489(5) 0.076(4) Uani 1 1 d . . . . .
H87 H 0.1595 0.4549 0.4836 0.092 Uiso 1 1 calc R . . . .
O89 O 0.0994(12) 0.1956(5) 0.1527(5) 0.095(3) Uani 1 1 d . . . . .
C92 C 0.3509(17) 0.5597(7) 0.2256(7) 0.083(4) Uani 1 1 d . . . . .
H92A H 0.4443 0.5881 0.2390 0.100 Uiso 1 1 calc R . . . .
H92B H 0.2870 0.5987 0.2034 0.100 Uiso 1 1 calc R . . . .
C101 C 0.6005(14) 0.3927(7) 0.0532(5) 0.061(3) Uani 1 1 d . . . . .
H101 H 0.6472 0.4302 0.0267 0.074 Uiso 1 1 calc R . . . .
C103 C 0.031(2) 0.4902(8) 0.4116(6) 0.100(6) Uani 1 1 d . . . . .
H103 H 0.0298 0.5458 0.4213 0.120 Uiso 1 1 calc R . . . .
O104 O 0.5964(11) 0.5559(6) 0.3396(5) 0.100(3) Uani 1 1 d . . . . .
C108 C 0.2661(15) 0.5319(7) 0.2788(5) 0.070(3) Uani 1 1 d . . . . .
H10C H 0.2328 0.5794 0.3021 0.085 Uiso 1 1 calc R . . . .
H10D H 0.1731 0.5033 0.2651 0.085 Uiso 1 1 calc R . . . .
S4 S 0.5222(4) 0.01715(15) 0.36762(13) 0.0593(7) Uani 1 1 d . . . . .
S8 S 0.4727(3) 0.01646(15) 0.13335(14) 0.0607(7) Uani 1 1 d . . . . .
O12 O 0.4637(7) -0.1167(4) 0.2516(3) 0.0432(14) Uani 1 1 d . . . . .
C19 C 0.4696(10) -0.1366(5) 0.1461(4) 0.0410(19) Uani 1 1 d . . . . .
C20 C 0.5131(14) -0.2175(6) 0.1337(4) 0.059(3) Uani 1 1 d . . . . .
H20 H 0.4814 -0.2595 0.1597 0.071 Uiso 1 1 calc R . . . .
C22 C 0.3809(10) -0.0918(6) 0.3027(4) 0.047(2) Uani 1 1 d . . . . .
H22 H 0.2709 -0.1075 0.2991 0.057 Uiso 1 1 calc R . . . .
C25 C 0.5297(12) -0.0773(6) 0.1069(4) 0.052(2) Uani 1 1 d . . . . .
O27 O 0.6631(11) 0.0402(5) 0.3405(5) 0.094(3) Uani 1 1 d . . . . .
C30 C 0.3813(11) -0.1046(5) 0.1966(4) 0.046(2) Uani 1 1 d . . . . .
H30 H 0.2816 -0.1339 0.1990 0.055 Uiso 1 1 calc R . . . .
C36 C 0.5301(11) -0.0813(5) 0.3948(5) 0.050(2) Uani 1 1 d . . . . .
C40 C 0.5234(16) -0.2405(7) 0.4210(5) 0.073(4) Uani 1 1 d . . . . .
H40 H 0.5182 -0.2959 0.4312 0.087 Uiso 1 1 calc R . . . .
O46 O 0.3914(14) 0.0620(5) 0.0882(5) 0.102(3) Uani 1 1 d . . . . .
N52 N 0.3954(11) -0.0065(5) 0.3157(4) 0.060(2) Uani 1 1 d . . . . .
N57 N 0.3519(10) -0.0216(5) 0.1812(4) 0.054(2) Uani 1 1 d . . . . .
O60 O 0.4495(13) 0.0728(5) 0.4085(4) 0.093(3) Uani 1 1 d . . . . .
C64 C 0.6013(17) -0.1866(8) 0.4591(5) 0.077(4) Uani 1 1 d . . . . .
H64 H 0.6549 -0.2062 0.4931 0.092 Uiso 1 1 calc R . . . .
C71 C 0.4554(13) -0.2138(6) 0.3697(5) 0.057(3) Uani 1 1 d . . . . .
H71 H 0.4088 -0.2505 0.3427 0.069 Uiso 1 1 calc R . . . .
C76 C 0.6481(15) -0.1759(8) 0.0484(6) 0.074(3) Uani 1 1 d . . . . .
H76 H 0.7058 -0.1903 0.0139 0.089 Uiso 1 1 calc R . . . .
O80 O 0.5980(11) 0.0556(6) 0.1611(5) 0.101(3) Uani 1 1 d . . . . .
C81 C 0.4556(11) -0.1331(6) 0.3579(4) 0.049(2) Uani 1 1 d . . . . .
C84 C 0.5998(13) -0.1071(7) 0.4471(5) 0.060(3) Uani 1 1 d . . . . .
H84 H 0.6456 -0.0697 0.4739 0.072 Uiso 1 1 calc R . . . .
C85 C 0.5974(15) -0.2343(8) 0.0858(6) 0.073(3) Uani 1 1 d . . . . .
H85 H 0.6230 -0.2887 0.0776 0.088 Uiso 1 1 calc R . . . .
C86 C 0.3518(17) 0.0601(7) 0.2740(7) 0.085(4) Uani 1 1 d . . . . .
H86A H 0.2885 0.0997 0.2961 0.102 Uiso 1 1 calc R . . . .
H86B H 0.4456 0.0880 0.2603 0.102 Uiso 1 1 calc R . . . .
C88 C 0.6173(13) -0.0948(7) 0.0594(5) 0.066(3) Uani 1 1 d . . . . .
H88 H 0.6570 -0.0538 0.0342 0.079 Uiso 1 1 calc R . . . .
C95 C 0.2662(16) 0.0317(8) 0.2211(6) 0.074(3) Uani 1 1 d . . . . .
H95A H 0.1737 0.0030 0.2351 0.088 Uiso 1 1 calc R . . . .
H95B H 0.2320 0.0790 0.1977 0.088 Uiso 1 1 calc R . . . .

loop_
_atom_site_aniso_label
_atom_site_aniso_U_11
_atom_site_aniso_U_22
_atom_site_aniso_U_33
_atom_site_aniso_U_23
_atom_site_aniso_U_13
_atom_site_aniso_U_12
S1 0.0659(17) 0.0350(12) 0.0653(16) 0.0027(11) 0.0068(13) 0.0051(11)
S2 0.0659(17) 0.0381(12) 0.0636(16) 0.0038(11) -0.0023(13) -0.0028(11)
O9 0.041(3) 0.047(3) 0.037(3) 0.004(3) 0.002(3) -0.007(3)
C13 0.104(10) 0.042(5) 0.051(6) -0.006(4) -0.002(6) -0.005(6)
C15 0.045(5) 0.034(4) 0.035(4) 0.003(3) -0.005(4) -0.003(3)
N21 0.072(6) 0.035(4) 0.076(6) -0.002(4) 0.004(5) -0.012(4)
C24 0.043(5) 0.043(5) 0.040(4) 0.003(4) 0.006(4) -0.005(4)
C28 0.054(5) 0.032(4) 0.047(5) 0.006(4) -0.006(4) -0.001(4)
C31 0.058(6) 0.061(6) 0.047(5) 0.002(5) -0.009(5) 0.013(5)
C38 0.055(6) 0.049(5) 0.040(5) -0.002(4) 0.005(4) 0.011(4)
C43 0.043(5) 0.039(5) 0.057(6) -0.004(4) -0.003(4) 0.000(4)
C45 0.038(5) 0.049(5) 0.047(5) 0.000(4) 0.002(4) 0.006(4)
N48 0.068(6) 0.049(5) 0.052(5) 0.001(4) -0.004(4) -0.023(4)
O53 0.161(10) 0.064(5) 0.070(6) 0.009(4) 0.006(6) -0.039(6)
O58 0.095(7) 0.060(5) 0.122(8) -0.027(5) 0.009(6) 0.031(5)
O62 0.155(10) 0.044(4) 0.088(6) -0.023(4) 0.031(6) -0.005(5)
C65 0.131(12) 0.041(6) 0.088(9) -0.007(6) 0.024(9) -0.036(7)
C69 0.109(10) 0.053(7) 0.066(7) -0.016(6) 0.003(7) -0.012(7)
C75 0.086(9) 0.082(9) 0.067(8) -0.019(7) -0.024(7) -0.009(7)
C90 0.064(7) 0.075(8) 0.048(6) 0.001(5) 0.006(5) -0.003(6)
C93 0.077(7) 0.034(5) 0.054(6) 0.008(4) -0.002(5) 0.000(4)
C94 0.161(14) 0.054(7) 0.056(7) 0.018(6) -0.045(8) -0.038(8)
O99 0.079(6) 0.075(6) 0.108(7) 0.034(5) -0.002(5) 0.034(5)
C102 0.091(9) 0.067(7) 0.068(7) -0.008(6) 0.015(7) -0.045(7)
C106 0.101(10) 0.078(8) 0.051(6) 0.019(6) -0.005(6) -0.028(7)
S5 0.0670(17) 0.0343(12) 0.0649(16) 0.0003(11) -0.0057(13) 0.0054(11)
S3 0.0719(18) 0.0397(13) 0.0666(17) 0.0048(11) 0.0132(14) -0.0039(12)
S6 0.0666(17) 0.0372(12) 0.0634(16) -0.0008(11) 0.0035(13) -0.0016(11)
S7 0.0657(17) 0.0385(13) 0.0783(19) 0.0029(12) -0.0187(14) -0.0078(11)
O6 0.038(3) 0.047(3) 0.037(3) 0.000(3) 0.000(2) -0.006(3)
O10 0.039(3) 0.050(4) 0.043(3) 0.005(3) 0.006(3) 0.004(3)
C14 0.044(5) 0.034(4) 0.038(4) 0.001(3) 0.005(4) 0.000(3)
C16 0.106(10) 0.043(5) 0.053(6) 0.006(5) 0.017(6) -0.008(6)
C17 0.091(8) 0.049(6) 0.042(5) 0.005(4) 0.021(5) 0.004(5)
C18 0.043(5) 0.042(5) 0.045(5) 0.004(4) 0.020(4) -0.001(4)
N23 0.078(6) 0.037(4) 0.064(5) 0.003(4) -0.003(5) -0.014(4)
C26 0.042(5) 0.047(5) 0.052(5) 0.001(4) -0.002(4) 0.010(4)
C29 0.045(5) 0.042(5) 0.053(5) -0.001(4) 0.006(4) -0.005(4)
C32 0.059(7) 0.071(7) 0.064(7) -0.001(6) -0.004(5) -0.019(5)
C33 0.041(5) 0.056(6) 0.053(5) 0.004(4) 0.004(4) -0.005(4)
C34 0.042(5) 0.045(5) 0.040(4) -0.001(4) -0.009(4) -0.004(4)
C35 0.036(5) 0.046(5) 0.060(6) 0.015(4) -0.004(4) 0.002(4)
C37 0.044(5) 0.039(5) 0.054(5) 0.007(4) 0.009(4) -0.001(4)
C39 0.064(7) 0.062(6) 0.044(5) 0.001(5) 0.007(5) 0.009(5)
C41 0.057(6) 0.032(4) 0.044(5) -0.001(4) 0.009(4) -0.002(4)
N42 0.064(5) 0.048(5) 0.053(5) 0.002(4) 0.005(4) -0.019(4)
O44 0.153(9) 0.057(5) 0.075(6) 0.031(4) 0.031(6) 0.017(5)
C47 0.118(11) 0.041(6) 0.059(7) -0.003(5) -0.026(7) -0.004(6)
C49 0.044(5) 0.032(4) 0.075(7) 0.001(4) 0.001(5) -0.006(4)
C50 0.115(11) 0.040(6) 0.090(9) 0.008(6) -0.018(8) -0.032(6)
C51 0.056(6) 0.050(5) 0.040(5) 0.003(4) -0.003(4) 0.012(4)
O54 0.091(7) 0.075(6) 0.127(8) -0.040(6) 0.021(6) -0.043(5)
N55 0.069(6) 0.043(4) 0.064(5) 0.018(4) 0.017(4) 0.012(4)
O56 0.147(9) 0.044(4) 0.082(6) 0.027(4) -0.020(6) -0.003(5)
O59 0.159(10) 0.066(6) 0.073(6) -0.011(4) 0.002(6) -0.040(6)
C61 0.066(7) 0.077(8) 0.049(6) -0.001(5) -0.003(5) -0.007(6)
C63 0.087(9) 0.059(7) 0.067(7) 0.023(6) 0.006(6) 0.004(6)
C66 0.061(6) 0.044(5) 0.045(5) 0.004(4) -0.016(4) -0.010(4)
C67 0.089(9) 0.064(7) 0.069(7) 0.006(6) -0.011(6) -0.042(6)
C68 0.074(8) 0.081(9) 0.061(7) 0.022(6) -0.008(6) 0.009(6)
C70 0.080(7) 0.032(5) 0.056(6) -0.004(4) 0.004(5) 0.002(5)
C72 0.080(7) 0.038(5) 0.056(6) 0.012(4) -0.023(5) -0.019(5)
C73 0.120(11) 0.050(6) 0.067(8) 0.017(6) 0.010(7) -0.011(7)
O74 0.082(6) 0.077(6) 0.109(7) -0.027(5) 0.007(5) 0.039(5)
C77 0.113(11) 0.076(8) 0.044(6) -0.012(6) -0.021(6) 0.010(7)
N78 0.053(5) 0.049(5) 0.059(5) -0.010(4) -0.016(4) 0.012(4)
C79 0.089(9) 0.080(9) 0.064(7) 0.017(6) 0.024(7) -0.016(7)
O82 0.145(10) 0.061(6) 0.106(8) -0.032(5) -0.024(7) 0.004(6)
C87 0.104(10) 0.074(8) 0.051(6) -0.016(6) 0.008(6) -0.030(7)
O89 0.101(7) 0.061(5) 0.122(8) 0.025(5) -0.009(6) 0.030(5)
C92 0.092(10) 0.046(6) 0.112(11) 0.006(7) 0.023(8) 0.029(6)
C101 0.076(8) 0.055(6) 0.053(6) -0.008(5) -0.005(5) -0.009(5)
C103 0.179(16) 0.055(7) 0.066(8) -0.023(6) 0.060(9) -0.051(9)
O104 0.089(7) 0.077(6) 0.133(9) 0.036(6) -0.020(6) -0.039(5)
C108 0.074(8) 0.067(7) 0.070(7) 0.003(6) -0.004(6) 0.026(6)
S4 0.0713(18) 0.0400(13) 0.0667(17) -0.0031(11) -0.0104(14) -0.0038(12)
S8 0.0652(17) 0.0379(12) 0.0789(19) -0.0014(12) 0.0210(14) -0.0079(11)
O12 0.038(3) 0.049(3) 0.043(3) -0.005(3) -0.005(3) 0.004(3)
C19 0.037(4) 0.044(5) 0.042(5) -0.003(4) -0.015(4) -0.002(4)
C20 0.093(8) 0.047(5) 0.038(5) -0.004(4) -0.020(5) 0.005(5)
C22 0.034(5) 0.048(5) 0.060(6) -0.013(4) 0.005(4) 0.001(4)
C25 0.052(6) 0.054(6) 0.049(5) -0.004(4) -0.006(4) -0.004(4)
O27 0.081(6) 0.074(6) 0.126(8) 0.040(6) -0.018(6) -0.036(5)
C30 0.042(5) 0.040(5) 0.056(5) 0.001(4) -0.005(4) -0.005(4)
C36 0.049(5) 0.033(4) 0.067(6) -0.003(4) 0.004(5) -0.003(4)
C40 0.113(11) 0.046(6) 0.059(7) 0.007(5) 0.033(7) -0.004(6)
O46 0.140(9) 0.058(5) 0.108(8) 0.028(5) 0.027(7) 0.005(6)
N52 0.072(6) 0.042(4) 0.065(5) -0.016(4) -0.012(5) 0.012(4)
N57 0.057(5) 0.042(4) 0.063(5) 0.010(4) 0.021(4) 0.009(4)
O60 0.151(9) 0.054(5) 0.076(6) -0.027(4) -0.030(6) 0.020(5)
C64 0.110(11) 0.076(8) 0.044(6) 0.014(6) 0.017(6) 0.002(7)
C71 0.076(7) 0.036(5) 0.060(6) -0.008(4) 0.031(5) -0.018(5)
C76 0.082(9) 0.080(9) 0.059(7) -0.019(6) 0.015(6) 0.007(7)
O80 0.093(7) 0.073(6) 0.135(9) -0.038(6) 0.020(6) -0.037(5)
C81 0.055(6) 0.046(5) 0.046(5) -0.002(4) 0.014(4) -0.009(4)
C84 0.072(7) 0.054(6) 0.054(6) 0.011(5) 0.004(5) -0.008(5)
C85 0.088(9) 0.060(7) 0.072(8) -0.025(6) -0.008(7) 0.005(6)
C86 0.095(10) 0.042(6) 0.117(11) -0.008(6) -0.027(9) 0.030(6)
C88 0.059(7) 0.072(7) 0.066(7) 0.002(6) 0.010(5) -0.019(6)
C95 0.085(9) 0.067(7) 0.069(7) -0.001(6) 0.005(7) 0.031(6)

loop_
_atom_type_symbol
_atom_type_description
_atom_type_scat_dispersion_real
_atom_type_scat_dispersion_imag
_atom_type_scat_source
C C 0.0033 0.0016 'International Tables Vol C Tables 4.2.6.8 and 6.1.1.4'
H H 0.0000 0.0000 'International Tables Vol C Tables 4.2.6.8 and 6.1.1.4'
N N 0.0061 0.0033 'International Tables Vol C Tables 4.2.6.8 and 6.1.1.4'
O O 0.0106 0.0060 'International Tables Vol C Tables 4.2.6.8 and 6.1.1.4'
S S 0.1246 0.1234 'International Tables Vol C Tables 4.2.6.8 and 6.1.1.4'

loop_
_geom_angle_atom_site_label_1
_geom_angle_atom_site_label_2
_geom_angle_atom_site_label_3
_geom_angle
_geom_angle_site_symmetry_1
_geom_angle_site_symmetry_3
_geom_angle_publ_flag
N21 S1 C15 92.4(4) . . ?
O62 S1 C15 111.7(5) . . ?
O62 S1 N21 107.5(5) . . ?
O99 S1 C15 112.1(5) . . ?
O99 S1 N21 111.6(6) . . ?
O99 S1 O62 118.4(6) . . ?
N48 S2 C38 93.3(4) . . ?
O53 S2 C38 113.2(5) . . ?
O53 S2 N48 110.8(6) . . ?
O53 S2 O58 115.0(6) . . ?
O58 S2 C38 110.3(5) . . ?
O58 S2 N48 112.3(6) . . ?
C24 O9 C43 111.7(7) . . ?
C69 C13 C45 123.1(11) . . ?
C28 C15 S1 110.6(6) . . ?
C28 C15 C90 122.6(9) . . ?
C90 C15 S1 126.5(8) . . ?
C43 N21 S1 116.1(7) . . ?
C43 N21 C65 123.3(9) . . ?
C65 N21 S1 117.2(8) . . ?
O9 C24 C45 108.1(7) . . ?
O9 C24 N48 115.6(8) . . ?
N48 C24 C45 105.0(7) . . ?
C15 C28 C43 113.6(7) . . ?
C93 C28 C15 120.0(9) . . ?
C93 C28 C43 126.5(9) . . ?
C38 C31 C75 119.4(10) . . ?
C31 C38 S2 127.8(8) . . ?
C31 C38 C45 121.7(9) . . ?
C45 C38 S2 110.5(7) . . ?
O9 C43 N21 113.8(8) . . ?
O9 C43 C28 107.1(7) . . ?
N21 C43 C28 103.4(8) . . ?
C13 C45 C24 130.5(9) . . ?
C38 C45 C13 116.6(9) . . ?
C38 C45 C24 112.9(8) . . ?
C24 N48 S2 113.5(6) . . ?
C102 N48 S2 123.5(8) . . ?
C102 N48 C24 119.0(9) . . ?
C102 C65 N21 114.3(10) . . ?
C13 C69 C75 120.3(11) . . ?
C31 C75 C69 118.9(10) . . ?
C106 C90 C15 118.0(11) . . ?
C28 C93 C94 118.8(11) . . ?
C93 C94 C106 120.4(11) . . ?
N48 C102 C65 116.8(11) . . ?
C90 C106 C94 120.2(11) . . ?
N23 S5 C14 92.5(4) . . ?
O56 S5 C14 111.8(5) . . ?
O56 S5 N23 106.8(5) . . ?
O74 S5 C14 112.2(5) . . ?
O74 S5 N23 112.0(6) . . ?
O74 S5 O56 118.5(6) . . ?
O44 S3 C49 113.7(6) . . ?
O44 S3 N55 107.8(5) . . ?
O54 S3 O44 117.6(6) . . ?
O54 S3 C49 112.0(5) . . ?
O54 S3 N55 110.5(6) . . ?
N55 S3 C49 92.1(5) . . ?
N42 S6 C51 93.3(4) . . ?
O59 S6 N42 111.1(6) . . ?
O59 S6 C51 113.6(5) . . ?
O59 S6 O89 115.0(7) . . ?
O89 S6 N42 111.4(6) . . ?
O89 S6 C51 110.5(5) . . ?
N78 S7 C33 93.1(5) . . ?
O82 S7 C33 112.5(6) . . ?
O82 S7 N78 110.1(6) . . ?
O104 S7 C33 110.5(6) . . ?
O104 S7 N78 113.2(6) . . ?
O104 S7 O82 115.3(7) . . ?
C34 O6 C37 112.0(7) . . ?
C35 O10 C29 113.8(7) . . ?
C41 C14 S5 110.3(7) . . ?
C41 C14 C61 122.7(9) . . ?
C61 C14 S5 126.8(8) . . ?
C73 C16 C26 121.1(11) . . ?
C63 C17 C18 121.1(11) . . ?
C17 C18 C29 130.0(9) . . ?
C33 C18 C17 115.8(9) . . ?
C33 C18 C29 114.0(8) . . ?
C37 N23 S5 115.6(7) . . ?
C37 N23 C50 123.8(9) . . ?
C50 N23 S5 117.2(8) . . ?
C16 C26 C34 130.0(9) . . ?
C51 C26 C16 116.9(9) . . ?
C51 C26 C34 112.9(8) . . ?
O10 C29 C18 109.6(7) . . ?
O10 C29 N78 114.3(8) . . ?
N78 C29 C18 105.9(8) . . ?
C33 C32 C68 116.9(11) . . ?
C18 C33 S7 109.1(7) . . ?
C32 C33 S7 127.5(9) . . ?
C32 C33 C18 123.4(10) . . ?
O6 C34 C26 108.5(7) . . ?
O6 C34 N42 115.2(7) . . ?
N42 C34 C26 105.7(8) . . ?
O10 C35 N55 113.3(8) . . ?
O10 C35 C66 107.3(7) . . ?
N55 C35 C66 104.5(8) . . ?
O6 C37 C41 107.1(7) . . ?
N23 C37 O6 113.4(8) . . ?
N23 C37 C41 103.9(8) . . ?
C79 C39 C51 119.2(10) . . ?
C14 C41 C37 113.9(8) . . ?
C14 C41 C70 119.1(9) . . ?
C70 C41 C37 126.9(9) . . ?
C34 N42 S6 113.2(6) . . ?
C67 N42 S6 123.4(8) . . ?
C67 N42 C34 120.0(9) . . ?
C72 C47 C77 121.1(10) . . ?
C66 C49 S3 112.0(8) . . ?
C66 C49 C101 122.1(9) . . ?
C101 C49 S3 125.9(8) . . ?
C67 C50 N23 113.8(10) . . ?
C26 C51 S6 110.4(7) . . ?
C39 C51 S6 127.8(8) . . ?
C39 C51 C26 121.8(9) . . ?
C35 N55 S3 114.8(7) . . ?
C35 N55 C92 125.8(9) . . ?
C92 N55 S3 115.8(8) . . ?
C87 C61 C14 118.2(11) . . ?
C17 C63 C68 121.6(11) . . ?
C49 C66 C35 113.6(8) . . ?
C49 C66 C72 119.9(10) . . ?
C72 C66 C35 126.6(9) . . ?
N42 C67 C50 116.0(11) . . ?
C63 C68 C32 120.9(11) . . ?
C41 C70 C103 119.3(11) . . ?
C47 C72 C66 118.6(10) . . ?
C16 C73 C79 121.5(11) . . ?
C101 C77 C47 120.1(12) . . ?
C29 N78 S7 113.5(6) . . ?
C29 N78 C108 122.6(9) . . ?
C108 N78 S7 120.0(8) . . ?
C39 C79 C73 119.3(10) . . ?
C61 C87 C103 120.1(11) . . ?
C108 C92 N55 113.3(10) . . ?
C77 C101 C49 118.2(11) . . ?
C70 C103 C87 120.5(11) . . ?
N78 C108 C92 114.6(10) . . ?
O27 S4 C36 111.4(5) . . ?
O27 S4 N52 110.4(6) . . ?
O27 S4 O60 118.4(6) . . ?
N52 S4 C36 92.7(5) . . ?
O60 S4 C36 113.5(6) . . ?
O60 S4 N52 107.3(5) . . ?
O46 S8 C25 112.0(6) . . ?
O46 S8 N57 109.9(6) . . ?
N57 S8 C25 93.4(5) . . ?
O80 S8 C25 109.8(6) . . ?
O80 S8 O46 116.3(6) . . ?
O80 S8 N57 113.2(6) . . ?
C22 O12 C30 112.9(7) . . ?
C20 C19 C30 129.3(9) . . ?
C25 C19 C20 116.0(9) . . ?
C25 C19 C30 114.5(8) . . ?
C85 C20 C19 120.3(11) . . ?
O12 C22 N52 113.8(8) . . ?
O12 C22 C81 107.0(7) . . ?
N52 C22 C81 103.7(8) . . ?
C19 C25 S8 108.0(7) . . ?
C88 C25 S8 128.8(9) . . ?
C88 C25 C19 123.2(10) . . ?
O12 C30 C19 109.8(7) . . ?
O12 C30 N57 115.2(8) . . ?
N57 C30 C19 105.1(8) . . ?
C81 C36 S4 111.5(8) . . ?
C81 C36 C84 121.7(9) . . ?
C84 C36 S4 126.8(8) . . ?
C71 C40 C64 120.5(10) . . ?
C22 N52 S4 115.5(7) . . ?
C22 N52 C86 125.2(9) . . ?
C86 N52 S4 115.5(8) . . ?
C30 N57 S8 114.2(6) . . ?
C30 N57 C95 121.8(9) . . ?
C95 N57 S8 119.7(8) . . ?
C84 C64 C40 120.0(12) . . ?
C40 C71 C81 118.7(10) . . ?
C85 C76 C88 121.4(11) . . ?
C36 C81 C22 113.6(8) . . ?
C36 C81 C71 120.5(10) . . ?
C71 C81 C22 125.9(9) . . ?
C64 C84 C36 118.3(11) . . ?
C20 C85 C76 121.6(12) . . ?
C95 C86 N52 112.9(10) . . ?
C25 C88 C76 117.4(11) . . ?
N57 C95 C86 114.8(11) . . ?

loop_
_geom_bond_atom_site_label_1
_geom_bond_atom_site_label_2
_geom_bond_distance
_geom_bond_site_symmetry_2
_geom_bond_publ_flag
S1 C15 1.741(8) . ?
S1 N21 1.612(10) . ?
S1 O62 1.440(9) . ?
S1 O99 1.412(9) . ?
S2 C38 1.725(10) . ?
S2 N48 1.642(9) . ?
S2 O53 1.411(9) . ?
S2 O58 1.445(9) . ?
O9 C24 1.409(10) . ?
O9 C43 1.434(11) . ?
C13 C45 1.402(13) . ?
C13 C69 1.322(16) . ?
C15 C28 1.359(13) . ?
C15 C90 1.368(13) . ?
N21 C43 1.445(12) . ?
N21 C65 1.488(14) . ?
C24 C45 1.503(13) . ?
C24 N48 1.464(11) . ?
C28 C43 1.531(13) . ?
C28 C93 1.352(12) . ?
C31 C38 1.386(13) . ?
C31 C75 1.388(16) . ?
C38 C45 1.401(13) . ?
N48 C102 1.429(13) . ?
C65 C102 1.459(17) . ?
C69 C75 1.421(18) . ?
C90 C106 1.352(16) . ?
C93 C94 1.379(17) . ?
C94 C106 1.39(2) . ?
S5 C14 1.733(9) . ?
S5 N23 1.620(10) . ?
S5 O56 1.457(9) . ?
S5 O74 1.413(9) . ?
S3 O44 1.439(9) . ?
S3 C49 1.749(9) . ?
S3 O54 1.417(10) . ?
S3 N55 1.657(9) . ?
S6 N42 1.650(9) . ?
S6 C51 1.720(10) . ?
S6 O59 1.409(9) . ?
S6 O89 1.455(9) . ?
S7 C33 1.733(10) . ?
S7 N78 1.637(8) . ?
S7 O82 1.434(11) . ?
S7 O104 1.399(9) . ?
O6 C34 1.415(10) . ?
O6 C37 1.441(10) . ?
O10 C29 1.441(11) . ?
O10 C35 1.411(10) . ?
C14 C41 1.364(12) . ?
C14 C61 1.376(13) . ?
C16 C26 1.418(13) . ?
C16 C73 1.335(16) . ?
C17 C18 1.429(13) . ?
C17 C63 1.310(16) . ?
C18 C29 1.461(13) . ?
C18 C33 1.400(13) . ?
N23 C37 1.441(11) . ?
N23 C50 1.499(14) . ?
C26 C34 1.491(13) . ?
C26 C51 1.400(13) . ?
C29 N78 1.446(12) . ?
C32 C33 1.359(15) . ?
C32 C68 1.404(16) . ?
C34 N42 1.451(11) . ?
C35 N55 1.457(12) . ?
C35 C66 1.534(14) . ?
C37 C41 1.512(13) . ?
C39 C51 1.390(13) . ?
C39 C79 1.381(16) . ?
C41 C70 1.367(12) . ?
N42 C67 1.418(13) . ?
C47 C72 1.362(17) . ?
C47 C77 1.394(18) . ?
C49 C66 1.347(13) . ?
C49 C101 1.391(15) . ?
C50 C67 1.451(17) . ?
N55 C92 1.483(15) . ?
C61 C87 1.350(16) . ?
C63 C68 1.366(17) . ?
C66 C72 1.379(13) . ?
C70 C103 1.374(18) . ?
C73 C79 1.401(18) . ?
C77 C101 1.345(16) . ?
N78 C108 1.457(13) . ?
C87 C103 1.40(2) . ?
C92 C108 1.471(17) . ?
S4 O27 1.425(9) . ?
S4 C36 1.748(10) . ?
S4 N52 1.650(9) . ?
S4 O60 1.445(9) . ?
S8 C25 1.740(11) . ?
S8 O46 1.447(11) . ?
S8 N57 1.628(8) . ?
S8 O80 1.418(9) . ?
O12 C22 1.410(11) . ?
O12 C30 1.438(11) . ?
C19 C20 1.424(13) . ?
C19 C25 1.419(13) . ?
C19 C30 1.464(13) . ?
C20 C85 1.326(16) . ?
C22 N52 1.454(12) . ?
C22 C81 1.553(14) . ?
C25 C88 1.337(15) . ?
C30 N57 1.446(11) . ?
C36 C81 1.357(13) . ?
C36 C84 1.383(14) . ?
C40 C64 1.409(18) . ?
C40 C71 1.363(17) . ?
N52 C86 1.496(14) . ?
N57 C95 1.461(13) . ?
C64 C84 1.349(15) . ?
C71 C81 1.368(13) . ?
C76 C85 1.355(18) . ?
C76 C88 1.396(17) . ?
C86 C95 1.474(17) . ?
